data_7127785
loop_
_publ_author_name
'Li, Heng'
'Lv, Fan'
'Guo, Xing'
'Wu, Qinghua'
'Wu, Hao'
'Tang, Bing'
'Yu, Changjiang'
'Wang, Hua'
'Jiao, Lijuan'
'Hao, Erhong'

_publ_section_title
;
 Direct C-H alkoxylation of BODIPY dyes via cation radical accelerated
 oxidative nucleophilic hydrogen substitution: a new route to building
 blocks for functionalized BODIPYs.
;
_journal_issue 13
_journal_name_full 'Chemical communications (Cambridge, England)'
_journal_page_first 1647
_journal_page_last 1650
_journal_paper_doi 10.1039/d0cc07961h
_journal_volume 57
_journal_year 2021
_chemical_formula_moiety 'C22 H15 B Cl2 F2 N2 O'
_chemical_formula_sum 'C22 H15 B Cl2 F2 N2 O'
_chemical_formula_weight 443.07
_space_group_crystal_system triclinic
_space_group_IT_number 2
_space_group_name_Hall '-P 1'
_space_group_name_H-M_alt 'P -1'
_atom_sites_solution_hydrogens geom
_atom_sites_solution_primary dual
_audit_creation_date 2020-11-10
_audit_creation_method
;
Olex2 1.3
(compiled 2020.07.16 svn.r6f6c53a7 for OlexSys, GUI svn.r6139)
;
_audit_update_record
;
2020-11-10 deposited with the CCDC.	2021-01-07 downloaded from the CCDC.
;
_cell_angle_alpha 70.1820(10)
_cell_angle_beta 78.6320(10)
_cell_angle_gamma 82.1520(10)
_cell_formula_units_Z 2
_cell_length_a 7.0336(2)
_cell_length_b 11.3399(4)
_cell_length_c 14.7341(5)
_cell_measurement_reflns_used 8147
_cell_measurement_temperature 273.15
_cell_measurement_theta_max 27.38
_cell_measurement_theta_min 2.98
_cell_volume 1080.80(6)
_computing_cell_refinement 'SAINT v8.37A (Bruker, 2015)'
_computing_data_reduction 'SAINT v8.37A (Bruker, 2015)'
_computing_molecular_graphics 'Olex2 1.3 (Dolomanov et al., 2009)'
_computing_publication_material 'Olex2 1.3 (Dolomanov et al., 2009)'
_computing_structure_refinement 'SHELXL 2018/3 (Sheldrick, 2015)'
_computing_structure_solution 'SHELXT 2018/2 (Sheldrick, 2018)'
_diffrn_ambient_temperature 273.15
_diffrn_measured_fraction_theta_full 0.997
_diffrn_measured_fraction_theta_max 0.995
_diffrn_measurement_device_type CCD
_diffrn_measurement_method '\f and \w scans'
_diffrn_radiation_type MoK\a
_diffrn_radiation_wavelength 0.71073
_diffrn_reflns_av_R_equivalents 0.0287
_diffrn_reflns_av_unetI/netI 0.0270
_diffrn_reflns_Laue_measured_fraction_full 0.997
_diffrn_reflns_Laue_measured_fraction_max 0.995
_diffrn_reflns_limit_h_max 9
_diffrn_reflns_limit_h_min -8
_diffrn_reflns_limit_k_max 14
_diffrn_reflns_limit_k_min -14
_diffrn_reflns_limit_l_max 19
_diffrn_reflns_limit_l_min -19
_diffrn_reflns_number 19948
_diffrn_reflns_point_group_measured_fraction_full 0.997
_diffrn_reflns_point_group_measured_fraction_max 0.995
_diffrn_reflns_theta_full 25.242
_diffrn_reflns_theta_max 27.526
_diffrn_reflns_theta_min 2.978
_diffrn_source_current 30.0
_diffrn_source_power 1.5
_diffrn_source_voltage 50.0
_diffrn_standards_number 0
_exptl_absorpt_coefficient_mu 0.333
_exptl_absorpt_correction_T_max 0.7456
_exptl_absorpt_correction_T_min 0.6918
_exptl_absorpt_correction_type none
_exptl_absorpt_process_details
;
SADABS-2014/5 (Bruker,2014/5) was used for absorption correction.
wR2(int) was 0.0828 before and 0.0478 after correction.
The Ratio of minimum to maximum transmission is 0.9278.
The \l/2 correction factor is Not present.
;
_exptl_crystal_colour 'clear reddish red'
_exptl_crystal_colour_lustre clear
_exptl_crystal_colour_modifier reddish
_exptl_crystal_colour_primary red
_exptl_crystal_density_diffrn 1.361
_exptl_crystal_description plate
_exptl_crystal_F_000 452
_exptl_crystal_size_max 0.22
_exptl_crystal_size_mid 0.21
_exptl_crystal_size_min 0.2
_refine_diff_density_max 0.546
_refine_diff_density_min -0.338
_refine_diff_density_rms 0.054
_refine_ls_extinction_method none
_refine_ls_goodness_of_fit_ref 1.036
_refine_ls_hydrogen_treatment constr
_refine_ls_matrix_type full
_refine_ls_number_parameters 271
_refine_ls_number_reflns 4950
_refine_ls_number_restraints 1
_refine_ls_restrained_S_all 1.036
_refine_ls_R_factor_all 0.0764
_refine_ls_R_factor_gt 0.0506
_refine_ls_shift/su_max 0.000
_refine_ls_shift/su_mean 0.000
_refine_ls_structure_factor_coef Fsqd
_refine_ls_weighting_details 'w=1/[\s^2^(Fo^2^)+(0.0706P)^2^+0.5989P] where P=(Fo^2^+2Fc^2^)/3'
_refine_ls_weighting_scheme calc
_refine_ls_wR_factor_gt 0.1308
_refine_ls_wR_factor_ref 0.1489
_reflns_Friedel_coverage 0.000
_reflns_number_gt 3516
_reflns_number_total 4950
_reflns_threshold_expression 'I > 2\s(I)'
_cod_data_source_file d0cc07961h2.cif
_cod_data_source_block mo_20201015f_0m
_cod_depositor_comments 'Adding full bibliography for 7127784--7127786.cif.'
_cod_database_code 7127785
_shelx_shelxl_version_number 2018/3
_shelx_space_group_comment
;
The symmetry employed for this shelxl refinement is uniquely defined
by the following loop, which should always be used as a source of
symmetry information in preference to the above space-group names.
They are only intended as comments.
;
_shelx_estimated_absorpt_t_max 0.936
_shelx_estimated_absorpt_t_min 0.930
_olex2_refinement_description
;
1. Fixed Uiso
 At 1.2 times of:
  All C(H) groups, All C(H,H) groups
2. Rigid bond restraints
 C14, C13
 with sigma for 1-2 distances of 0.0002 and sigma for 1-3 distances of 0.0001
3.a Secondary CH2 refined with riding coordinates:
 C12(H12a,H12b)
3.b Aromatic/amide H refined with riding coordinates:
 C14(H14), C9(H9), C10(H10), C2(H2), C6(H6), C19(H19), C21(H21), C1(H1),
 C20(H20), C18(H18), C17(H17), C16(H16), C15(H15)
;
_smtbx_masks_void_probe_radius 1.2
_smtbx_masks_void_truncation_radius 1.2
_olex2_submission_special_instructions 'No special instructions were received'

loop_
_space_group_symop_operation_xyz
'x, y, z'
'-x, -y, -z'

loop_
_atom_site_label
_atom_site_type_symbol
_atom_site_fract_x
_atom_site_fract_y
_atom_site_fract_z
_atom_site_U_iso_or_equiv
_atom_site_adp_type
_atom_site_occupancy
_atom_site_site_symmetry_order
_atom_site_calc_flag
_atom_site_refinement_flags_posn
_atom_site_refinement_flags_adp
_atom_site_refinement_flags_occupancy
_atom_site_disorder_assembly
_atom_site_disorder_group
Cl2 Cl 0.51846(11) 0.74966(6) 0.04212(5) 0.0596(2) Uani 1 1 d . . . . .
Cl1 Cl 0.78576(13) 0.58765(6) 0.38729(5) 0.0674(2) Uani 1 1 d . . . . .
F1 F 0.7952(2) 0.17197(12) 0.26545(11) 0.0563(4) Uani 1 1 d . . . . .
F2 F 0.6704(2) 0.25965(16) 0.12596(11) 0.0607(4) Uani 1 1 d . . . . .
O1 O 0.3675(2) 0.17329(14) 0.32586(13) 0.0455(4) Uani 1 1 d . . . . .
N1 N 0.5485(3) 0.34479(15) 0.25723(13) 0.0346(4) Uani 1 1 d . . . . .
N2 N 0.8818(3) 0.37946(17) 0.16507(14) 0.0388(4) Uani 1 1 d . . . . .
C22 C 0.8575(3) 0.5024(2) 0.16630(16) 0.0390(5) Uani 1 1 d . . . . .
C7 C 0.6802(3) 0.54780(18) 0.21048(15) 0.0353(4) Uani 1 1 d . . . . .
C8 C 0.5295(3) 0.47079(18) 0.25427(16) 0.0366(5) Uani 1 1 d . . . . .
C4 C 0.6550(3) 0.67885(18) 0.21376(16) 0.0361(5) Uani 1 1 d . . . . .
C11 C 0.3855(3) 0.2940(2) 0.30956(16) 0.0386(5) Uani 1 1 d . . . . .
C14 C 0.2866(4) -0.1001(2) 0.48633(17) 0.0458(5) Uani 1 1 d . U . . .
H14 H 0.337884 -0.070162 0.527182 0.055 Uiso 1 1 calc R U . . .
C9 C 0.3454(4) 0.4932(2) 0.30635(19) 0.0454(5) Uani 1 1 d . . . . .
H9 H 0.295014 0.569421 0.315265 0.054 Uiso 1 1 calc R U . . .
C5 C 0.5835(3) 0.7789(2) 0.14018(17) 0.0414(5) Uani 1 1 d . . . . .
C3 C 0.7008(3) 0.7080(2) 0.29154(17) 0.0416(5) Uani 1 1 d . . . . .
C10 C 0.2530(4) 0.3843(2) 0.34167(19) 0.0476(6) Uani 1 1 d . . . . .
H10 H 0.129812 0.371667 0.378808 0.057 Uiso 1 1 calc R U . . .
C2 C 0.6782(4) 0.8298(2) 0.2952(2) 0.0491(6) Uani 1 1 d . . . . .
H2 H 0.709763 0.846479 0.347789 0.059 Uiso 1 1 calc R U . . .
C13 C 0.2036(3) -0.0145(2) 0.40843(17) 0.0424(5) Uani 1 1 d . U . . .
C6 C 0.5601(4) 0.9008(2) 0.1431(2) 0.0485(6) Uani 1 1 d . . . . .
H6 H 0.511815 0.965786 0.092964 0.058 Uiso 1 1 calc R U . . .
C19 C 1.0659(4) 0.3619(2) 0.12078(19) 0.0514(6) Uani 1 1 d . . . . .
H19 H 1.120646 0.287054 0.110634 0.062 Uiso 1 1 calc R U . . .
C21 C 1.0314(4) 0.5593(2) 0.12121(19) 0.0495(6) Uani 1 1 d . . . . .
H21 H 1.055060 0.641595 0.112198 0.059 Uiso 1 1 calc R U . . .
C1 C 0.6091(4) 0.9252(2) 0.2208(2) 0.0509(6) Uani 1 1 d . . . . .
H1 H 0.594970 1.007156 0.222644 0.061 Uiso 1 1 calc R U . . .
C20 C 1.1616(4) 0.4707(3) 0.0926(2) 0.0574(7) Uani 1 1 d . . . . .
H20 H 1.288904 0.481956 0.060531 0.069 Uiso 1 1 calc R U . . .
C18 C 0.1359(4) -0.0614(2) 0.34715(19) 0.0479(6) Uani 1 1 d . . . . .
H18 H 0.081213 -0.006386 0.294387 0.057 Uiso 1 1 calc R U . . .
C17 C 0.1481(4) -0.1891(2) 0.3630(2) 0.0533(6) Uani 1 1 d . . . . .
H17 H 0.103569 -0.219570 0.320450 0.064 Uiso 1 1 calc R U . . .
C16 C 0.2256(4) -0.2712(2) 0.4414(2) 0.0552(7) Uani 1 1 d . . . . .
H16 H 0.231900 -0.357299 0.452495 0.066 Uiso 1 1 calc R U . . .
C12 C 0.1899(4) 0.1243(2) 0.3900(2) 0.0546(7) Uani 1 1 d . . . . .
H12A H 0.077327 0.164045 0.359263 0.065 Uiso 1 1 calc R U . . .
H12B H 0.176646 0.141544 0.451189 0.065 Uiso 1 1 calc R U . . .
B1 B 0.7256(4) 0.2834(2) 0.20211(18) 0.0373(5) Uani 1 1 d . . . . .
C15 C 0.2940(4) -0.2264(3) 0.5037(2) 0.0596(7) Uani 1 1 d . . . . .
H15 H 0.345105 -0.281954 0.557381 0.071 Uiso 1 1 calc R U . . .

loop_
_atom_site_aniso_label
_atom_site_aniso_U_11
_atom_site_aniso_U_22
_atom_site_aniso_U_33
_atom_site_aniso_U_23
_atom_site_aniso_U_13
_atom_site_aniso_U_12
Cl2 0.0813(5) 0.0481(4) 0.0534(4) -0.0168(3) -0.0254(3) 0.0037(3)
Cl1 0.1004(6) 0.0483(4) 0.0587(4) -0.0112(3) -0.0356(4) -0.0055(4)
F1 0.0524(9) 0.0322(7) 0.0712(10) -0.0061(6) -0.0040(7) 0.0039(6)
F2 0.0680(10) 0.0736(10) 0.0566(9) -0.0406(8) -0.0043(7) -0.0164(8)
O1 0.0424(9) 0.0299(8) 0.0621(10) -0.0181(7) 0.0084(7) -0.0113(6)
N1 0.0379(10) 0.0253(8) 0.0412(9) -0.0121(7) -0.0040(7) -0.0044(7)
N2 0.0397(10) 0.0329(9) 0.0428(10) -0.0145(8) -0.0006(8) -0.0017(7)
C22 0.0442(12) 0.0315(10) 0.0416(11) -0.0121(9) -0.0055(9) -0.0051(9)
C7 0.0418(12) 0.0263(10) 0.0384(11) -0.0095(8) -0.0084(9) -0.0037(8)
C8 0.0427(12) 0.0250(10) 0.0430(11) -0.0128(8) -0.0057(9) -0.0023(8)
C4 0.0366(11) 0.0270(10) 0.0445(12) -0.0124(9) -0.0013(9) -0.0064(8)
C11 0.0411(12) 0.0315(10) 0.0459(12) -0.0156(9) -0.0055(9) -0.0054(9)
C14 0.0440(13) 0.0512(13) 0.0425(11) -0.0141(9) -0.0010(9) -0.0161(10)
C9 0.0454(13) 0.0324(11) 0.0599(14) -0.0211(10) -0.0014(11) -0.0023(9)
C5 0.0450(13) 0.0313(11) 0.0469(12) -0.0118(9) -0.0058(10) -0.0041(9)
C3 0.0451(13) 0.0342(11) 0.0471(12) -0.0131(9) -0.0078(10) -0.0080(9)
C10 0.0414(13) 0.0378(12) 0.0624(15) -0.0211(11) 0.0048(11) -0.0053(10)
C2 0.0535(15) 0.0437(13) 0.0593(15) -0.0269(12) -0.0052(11) -0.0133(11)
C13 0.0380(12) 0.0344(11) 0.0505(12) -0.0114(8) 0.0037(9) -0.0104(8)
C6 0.0539(15) 0.0274(11) 0.0588(15) -0.0095(10) -0.0046(11) -0.0026(10)
C19 0.0439(14) 0.0510(14) 0.0568(15) -0.0225(12) 0.0044(11) -0.0004(11)
C21 0.0462(14) 0.0437(13) 0.0571(15) -0.0144(11) -0.0014(11) -0.0137(11)
C1 0.0542(15) 0.0303(11) 0.0702(17) -0.0228(11) 0.0009(12) -0.0088(10)
C20 0.0414(14) 0.0591(16) 0.0679(17) -0.0225(14) 0.0083(12) -0.0109(12)
C18 0.0449(13) 0.0415(13) 0.0542(14) -0.0103(11) -0.0107(11) -0.0023(10)
C17 0.0596(16) 0.0433(13) 0.0639(16) -0.0213(12) -0.0164(13) -0.0076(11)
C16 0.0685(18) 0.0353(12) 0.0567(15) -0.0108(11) -0.0033(13) -0.0074(11)
C12 0.0473(14) 0.0396(13) 0.0732(18) -0.0227(12) 0.0147(12) -0.0151(10)
B1 0.0424(14) 0.0299(11) 0.0411(13) -0.0156(10) -0.0029(10) -0.0025(10)
C15 0.0677(18) 0.0558(16) 0.0492(15) -0.0081(12) -0.0137(13) -0.0013(13)

loop_
_atom_type_symbol
_atom_type_description
_atom_type_scat_dispersion_real
_atom_type_scat_dispersion_imag
_atom_type_scat_source
C C 0.0033 0.0016 'International Tables Vol C Tables 4.2.6.8 and 6.1.1.4'
H H 0.0000 0.0000 'International Tables Vol C Tables 4.2.6.8 and 6.1.1.4'
B B 0.0013 0.0007 'International Tables Vol C Tables 4.2.6.8 and 6.1.1.4'
Cl Cl 0.1484 0.1585 'International Tables Vol C Tables 4.2.6.8 and 6.1.1.4'
F F 0.0171 0.0103 'International Tables Vol C Tables 4.2.6.8 and 6.1.1.4'
N N 0.0061 0.0033 'International Tables Vol C Tables 4.2.6.8 and 6.1.1.4'
O O 0.0106 0.0060 'International Tables Vol C Tables 4.2.6.8 and 6.1.1.4'

loop_
_geom_angle_atom_site_label_1
_geom_angle_atom_site_label_2
_geom_angle_atom_site_label_3
_geom_angle
_geom_angle_site_symmetry_1
_geom_angle_site_symmetry_3
_geom_angle_publ_flag
C11 O1 C12 115.12(17) . . ?
C8 N1 B1 124.51(17) . . ?
C11 N1 C8 106.95(17) . . ?
C11 N1 B1 128.43(17) . . ?
C22 N2 B1 126.59(18) . . ?
C19 N2 C22 106.86(19) . . ?
C19 N2 B1 126.47(19) . . ?
N2 C22 C7 120.12(19) . . ?
N2 C22 C21 108.4(2) . . ?
C21 C22 C7 131.5(2) . . ?
C22 C7 C4 120.24(18) . . ?
C8 C7 C22 120.75(19) . . ?
C8 C7 C4 118.98(19) . . ?
N1 C8 C9 107.82(18) . . ?
C7 C8 N1 121.37(19) . . ?
C7 C8 C9 130.71(19) . . ?
C5 C4 C7 121.97(19) . . ?
C5 C4 C3 116.37(19) . . ?
C3 C4 C7 121.65(19) . . ?
O1 C11 N1 119.31(19) . . ?
O1 C11 C10 129.6(2) . . ?
N1 C11 C10 111.12(19) . . ?
C13 C14 H14 119.3 . . ?
C15 C14 H14 119.3 . . ?
C15 C14 C13 121.4(2) . . ?
C8 C9 H9 125.7 . . ?
C10 C9 C8 108.6(2) . . ?
C10 C9 H9 125.7 . . ?
C4 C5 Cl2 119.11(16) . . ?
C6 C5 Cl2 118.82(19) . . ?
C6 C5 C4 122.1(2) . . ?
C4 C3 Cl1 119.00(17) . . ?
C2 C3 Cl1 118.92(19) . . ?
C2 C3 C4 122.1(2) . . ?
C11 C10 H10 127.3 . . ?
C9 C10 C11 105.5(2) . . ?
C9 C10 H10 127.3 . . ?
C3 C2 H2 120.3 . . ?
C1 C2 C3 119.5(2) . . ?
C1 C2 H2 120.3 . . ?
C14 C13 C12 122.0(2) . . ?
C18 C13 C14 117.9(2) . . ?
C18 C13 C12 120.1(2) . . ?
C5 C6 H6 120.3 . . ?
C1 C6 C5 119.5(2) . . ?
C1 C6 H6 120.3 . . ?
N2 C19 H19 124.7 . . ?
N2 C19 C20 110.6(2) . . ?
C20 C19 H19 124.7 . . ?
C22 C21 H21 126.3 . . ?
C20 C21 C22 107.3(2) . . ?
C20 C21 H21 126.3 . . ?
C2 C1 C6 120.5(2) . . ?
C2 C1 H1 119.8 . . ?
C6 C1 H1 119.8 . . ?
C19 C20 H20 126.6 . . ?
C21 C20 C19 106.8(2) . . ?
C21 C20 H20 126.6 . . ?
C13 C18 H18 119.6 . . ?
C13 C18 C17 120.7(2) . . ?
C17 C18 H18 119.6 . . ?
C18 C17 H17 119.9 . . ?
C16 C17 C18 120.2(2) . . ?
C16 C17 H17 119.9 . . ?
C17 C16 H16 120.0 . . ?
C17 C16 C15 120.0(2) . . ?
C15 C16 H16 120.0 . . ?
O1 C12 C13 107.78(19) . . ?
O1 C12 H12A 110.1 . . ?
O1 C12 H12B 110.1 . . ?
C13 C12 H12A 110.1 . . ?
C13 C12 H12B 110.1 . . ?
H12A C12 H12B 108.5 . . ?
F1 B1 N1 110.22(18) . . ?
F1 B1 N2 110.17(19) . . ?
F2 B1 F1 109.41(19) . . ?
F2 B1 N1 109.94(19) . . ?
F2 B1 N2 111.35(19) . . ?
N2 B1 N1 105.71(16) . . ?
C14 C15 C16 119.7(3) . . ?
C14 C15 H15 120.2 . . ?
C16 C15 H15 120.2 . . ?

loop_
_geom_bond_atom_site_label_1
_geom_bond_atom_site_label_2
_geom_bond_distance
_geom_bond_site_symmetry_2
_geom_bond_publ_flag
Cl2 C5 1.741(2) . ?
Cl1 C3 1.736(2) . ?
F1 B1 1.385(3) . ?
F2 B1 1.374(3) . ?
O1 C11 1.327(3) . ?
O1 C12 1.459(3) . ?
N1 C8 1.403(2) . ?
N1 C11 1.331(3) . ?
N1 B1 1.563(3) . ?
N2 C22 1.387(3) . ?
N2 C19 1.351(3) . ?
N2 B1 1.543(3) . ?
C22 C7 1.406(3) . ?
C22 C21 1.400(3) . ?
C7 C8 1.379(3) . ?
C7 C4 1.489(3) . ?
C8 C9 1.407(3) . ?
C4 C5 1.393(3) . ?
C4 C3 1.399(3) . ?
C11 C10 1.426(3) . ?
C14 H14 0.9300 . ?
C14 C13 1.398(3) . ?
C14 C15 1.362(4) . ?
C9 H9 0.9300 . ?
C9 C10 1.367(3) . ?
C5 C6 1.384(3) . ?
C3 C2 1.387(3) . ?
C10 H10 0.9300 . ?
C2 H2 0.9300 . ?
C2 C1 1.367(4) . ?
C13 C18 1.374(3) . ?
C13 C12 1.497(3) . ?
C6 H6 0.9300 . ?
C6 C1 1.380(4) . ?
C19 H19 0.9300 . ?
C19 C20 1.385(4) . ?
C21 H21 0.9300 . ?
C21 C20 1.382(4) . ?
C1 H1 0.9300 . ?
C20 H20 0.9300 . ?
C18 H18 0.9300 . ?
C18 C17 1.380(3) . ?
C17 H17 0.9300 . ?
C17 C16 1.371(4) . ?
C16 H16 0.9300 . ?
C16 C15 1.374(4) . ?
C12 H12A 0.9700 . ?
C12 H12B 0.9700 . ?
C15 H15 0.9300 . ?

loop_
_geom_torsion_atom_site_label_1
_geom_torsion_atom_site_label_2
_geom_torsion_atom_site_label_3
_geom_torsion_atom_site_label_4
_geom_torsion
_geom_torsion_site_symmetry_1
_geom_torsion_site_symmetry_2
_geom_torsion_site_symmetry_3
_geom_torsion_site_symmetry_4
_geom_torsion_publ_flag
Cl2 C5 C6 C1 179.32(19) . . . . ?
Cl1 C3 C2 C1 -179.2(2) . . . . ?
O1 C11 C10 C9 178.6(2) . . . . ?
N1 C8 C9 C10 0.6(3) . . . . ?
N1 C11 C10 C9 -0.4(3) . . . . ?
N2 C22 C7 C8 0.9(3) . . . . ?
N2 C22 C7 C4 178.71(19) . . . . ?
N2 C22 C21 C20 0.0(3) . . . . ?
N2 C19 C20 C21 0.4(3) . . . . ?
C22 N2 C19 C20 -0.4(3) . . . . ?
C22 N2 B1 F1 -128.8(2) . . . . ?
C22 N2 B1 F2 109.6(2) . . . . ?
C22 N2 B1 N1 -9.7(3) . . . . ?
C22 C7 C8 N1 0.7(3) . . . . ?
C22 C7 C8 C9 176.5(2) . . . . ?
C22 C7 C4 C5 90.7(3) . . . . ?
C22 C7 C4 C3 -89.8(3) . . . . ?
C22 C21 C20 C19 -0.2(3) . . . . ?
C7 C22 C21 C20 178.4(3) . . . . ?
C7 C8 C9 C10 -175.6(2) . . . . ?
C7 C4 C5 Cl2 0.9(3) . . . . ?
C7 C4 C5 C6 -179.9(2) . . . . ?
C7 C4 C3 Cl1 -0.9(3) . . . . ?
C7 C4 C3 C2 179.9(2) . . . . ?
C8 N1 C11 O1 -178.3(2) . . . . ?
C8 N1 C11 C10 0.8(3) . . . . ?
C8 N1 B1 F1 130.2(2) . . . . ?
C8 N1 B1 F2 -109.1(2) . . . . ?
C8 N1 B1 N2 11.2(3) . . . . ?
C8 C7 C4 C5 -91.5(3) . . . . ?
C8 C7 C4 C3 88.1(3) . . . . ?
C8 C9 C10 C11 -0.2(3) . . . . ?
C4 C7 C8 N1 -177.07(19) . . . . ?
C4 C7 C8 C9 -1.3(4) . . . . ?
C4 C5 C6 C1 0.1(4) . . . . ?
C4 C3 C2 C1 0.0(4) . . . . ?
C11 O1 C12 C13 -174.2(2) . . . . ?
C11 N1 C8 C7 175.8(2) . . . . ?
C11 N1 C8 C9 -0.8(2) . . . . ?
C11 N1 B1 F1 -54.2(3) . . . . ?
C11 N1 B1 F2 66.4(3) . . . . ?
C11 N1 B1 N2 -173.3(2) . . . . ?
C14 C13 C18 C17 0.6(4) . . . . ?
C14 C13 C12 O1 89.5(3) . . . . ?
C5 C4 C3 Cl1 178.64(17) . . . . ?
C5 C4 C3 C2 -0.6(3) . . . . ?
C5 C6 C1 C2 -0.7(4) . . . . ?
C3 C4 C5 Cl2 -178.69(17) . . . . ?
C3 C4 C5 C6 0.5(3) . . . . ?
C3 C2 C1 C6 0.7(4) . . . . ?
C13 C14 C15 C16 2.6(4) . . . . ?
C13 C18 C17 C16 1.0(4) . . . . ?
C19 N2 C22 C7 -178.4(2) . . . . ?
C19 N2 C22 C21 0.2(3) . . . . ?
C19 N2 B1 F1 54.8(3) . . . . ?
C19 N2 B1 F2 -66.8(3) . . . . ?
C19 N2 B1 N1 173.8(2) . . . . ?
C21 C22 C7 C8 -177.3(2) . . . . ?
C21 C22 C7 C4 0.5(4) . . . . ?
C18 C13 C12 O1 -89.6(3) . . . . ?
C18 C17 C16 C15 -0.9(4) . . . . ?
C17 C16 C15 C14 -0.8(4) . . . . ?
C12 O1 C11 N1 175.6(2) . . . . ?
C12 O1 C11 C10 -3.3(4) . . . . ?
C12 C13 C18 C17 179.8(2) . . . . ?
B1 N1 C8 C7 -7.8(3) . . . . ?
B1 N1 C8 C9 175.5(2) . . . . ?
B1 N1 C11 O1 5.5(3) . . . . ?
B1 N1 C11 C10 -175.4(2) . . . . ?
B1 N2 C22 C7 4.6(3) . . . . ?
B1 N2 C22 C21 -176.8(2) . . . . ?
B1 N2 C19 C20 176.6(2) . . . . ?
C15 C14 C13 C18 -2.4(4) . . . . ?
C15 C14 C13 C12 178.4(2) . . . . ?

loop_
_smtbx_masks_void_nr
_smtbx_masks_void_average_x
_smtbx_masks_void_average_y
_smtbx_masks_void_average_z
_smtbx_masks_void_volume
_smtbx_masks_void_count_electrons
_smtbx_masks_void_content
1 0.000 0.000 0.000 115.1 43.4 ?
